data_4506567
loop_
_publ_author_name
'Banerjee, Kaustuv'
'Biradha, Kumar'

_publ_section_title
;
 Design and Synthesis of Mixed Valent Coordination Networks Containing
 Pyridine Appended Terpyridyl, Halide, and Dicarboxylates
;
_journal_issue 8
_journal_name_full 'Crystal Growth &amp; Design'
_journal_page_first 4264
_journal_paper_doi 10.1021/cg300770b
_journal_volume 12
_journal_year 2012
_chemical_formula_sum 'C28 H20 N4 Ni O5'
_chemical_formula_weight 551.19
_chemical_name_systematic
; 
 ? 
;
_space_group_IT_number 14
_symmetry_cell_setting monoclinic
_symmetry_space_group_name_Hall '-P 2yn'
_symmetry_space_group_name_H-M 'P 1 21/n 1'
_atom_sites_solution_hydrogens geom
_atom_sites_solution_primary direct
_atom_sites_solution_secondary difmap
_audit_creation_method SHELXL-97
_cell_angle_alpha 90.00
_cell_angle_beta 92.277(6)
_cell_angle_gamma 90.00
_cell_formula_units_Z 4
_cell_length_a 8.7967(17)
_cell_length_b 13.421(3)
_cell_length_c 20.615(4)
_cell_measurement_reflns_used 3443
_cell_measurement_temperature 293(2)
_cell_measurement_theta_max 26.00
_cell_measurement_theta_min 1.81
_cell_volume 2431.9(9)
_computing_structure_refinement 'SHELXL-97 (Sheldrick, 1997)'
_computing_structure_solution 'SHELXS-97 (Sheldrick, 1990)'
_diffrn_ambient_temperature 293(2)
_diffrn_measured_fraction_theta_full 0.995
_diffrn_measured_fraction_theta_max 0.995
_diffrn_measurement_device_type 'Bruker CCD APEX-2'
_diffrn_measurement_method hemisphere
_diffrn_radiation_monochromator graphite
_diffrn_radiation_source 'fine-focus sealed tube'
_diffrn_radiation_type MoK\a
_diffrn_radiation_wavelength 0.71073
_diffrn_reflns_av_R_equivalents 0.0653
_diffrn_reflns_av_sigmaI/netI 0.0440
_diffrn_reflns_limit_h_max 10
_diffrn_reflns_limit_h_min -10
_diffrn_reflns_limit_k_max 16
_diffrn_reflns_limit_k_min -16
_diffrn_reflns_limit_l_max 25
_diffrn_reflns_limit_l_min -25
_diffrn_reflns_number 30420
_diffrn_reflns_theta_full 26.00
_diffrn_reflns_theta_max 26.00
_diffrn_reflns_theta_min 1.81
_exptl_absorpt_coefficient_mu 0.846
_exptl_absorpt_correction_T_max 0.903
_exptl_absorpt_correction_T_min 0.850
_exptl_absorpt_correction_type empirical
_exptl_absorpt_process_details sadabs
_exptl_crystal_colour green
_exptl_crystal_density_diffrn 1.505
_exptl_crystal_density_method 'not measured'
_exptl_crystal_description needle
_exptl_crystal_F_000 1136
_exptl_crystal_size_max 0.22
_exptl_crystal_size_mid 0.16
_exptl_crystal_size_min 0.12
_refine_diff_density_max 0.555
_refine_diff_density_min -0.245
_refine_diff_density_rms 0.064
_refine_ls_extinction_method none
_refine_ls_goodness_of_fit_ref 0.865
_refine_ls_hydrogen_treatment constr
_refine_ls_matrix_type full
_refine_ls_number_parameters 343
_refine_ls_number_reflns 4759
_refine_ls_number_restraints 0
_refine_ls_restrained_S_all 0.865
_refine_ls_R_factor_all 0.0661
_refine_ls_R_factor_gt 0.0403
_refine_ls_shift/su_max 0.000
_refine_ls_shift/su_mean 0.000
_refine_ls_structure_factor_coef Fsqd
_refine_ls_weighting_details 'calc w=1/[\s^2^(Fo^2^)+(0.1000P)^2^+0.0000P] where P=(Fo^2^+2Fc^2^)/3'
_refine_ls_weighting_scheme calc
_refine_ls_wR_factor_gt 0.1141
_refine_ls_wR_factor_ref 0.1293
_reflns_number_gt 3443
_reflns_number_total 4759
_reflns_threshold_expression >2sigma(I)
_cod_data_source_file cg300770b_si_002.cif
_cod_data_source_block 5
_cod_depositor_comments
;
The following automatic conversions were performed:

'_symmetry_cell_setting' value 'Monoclinic' changed to 'monoclinic'
according to /home/saulius/struct/CIF-dictionaries/cif_core.dic
dictionary named 'cif_core.dic' version 2.4.2 from
2011-04-26.

'_exptl_absorpt_correction_type' value 'Empirical'
changed to 'empirical' according to
/home/saulius/struct/CIF-dictionaries/cif_core.dic dictionary named
'cif_core.dic' version 2.4.2 from 2011-04-26.

Automatic conversion script
Id: cif_fix_values 1891 2012-01-12 08:04:46Z andrius 
;
_cod_original_cell_volume 2432.0(8)
_cod_original_sg_symbol_H-M P2(1)/n
_cod_database_code 4506567

loop_
_symmetry_equiv_pos_as_xyz
'x, y, z'
'-x+1/2, y+1/2, -z+1/2'
'-x, -y, -z'
'x-1/2, -y-1/2, z-1/2'

loop_
_atom_site_label
_atom_site_type_symbol
_atom_site_fract_x
_atom_site_fract_y
_atom_site_fract_z
_atom_site_U_iso_or_equiv
_atom_site_adp_type
_atom_site_occupancy
_atom_site_symmetry_multiplicity
_atom_site_calc_flag
_atom_site_refinement_flags
Ni1 Ni 0.37961(4) 0.26680(3) 0.137748(16) 0.02651(14) Uani 1 1 d .
O1W O 0.3969(3) 0.12371(15) 0.16860(11) 0.0535(7) Uani 1 1 d .
N1 N 0.3691(2) 0.41335(17) 0.12323(10) 0.0269(5) Uani 1 1 d .
C1 C 0.2487(3) 0.4637(2) 0.14423(13) 0.0273(6) Uani 1 1 d .
C2 C 0.2461(3) 0.5672(2) 0.14212(14) 0.0313(6) Uani 1 1 d .
H2 H 0.1629 0.6022 0.1567 0.038 Uiso 1 1 calc R
C3 C 0.3699(3) 0.6180(2) 0.11780(13) 0.0284(6) Uani 1 1 d .
C4 C 0.4923(3) 0.5632(2) 0.09623(13) 0.0295(6) Uani 1 1 d .
H4 H 0.5761 0.5956 0.0798 0.035 Uiso 1 1 calc R
C5 C 0.4886(3) 0.46051(19) 0.09935(12) 0.0264(6) Uani 1 1 d .
N11 N 0.1628(3) 0.30069(18) 0.17177(11) 0.0319(6) Uani 1 1 d .
C11 C 0.1275(3) 0.3985(2) 0.16995(13) 0.0313(6) Uani 1 1 d .
C12 C 0.0593(4) 0.2369(2) 0.19398(17) 0.0437(8) Uani 1 1 d .
H12 H 0.0825 0.1693 0.1950 0.052 Uiso 1 1 calc R
C13 C -0.0778(4) 0.2670(3) 0.21512(19) 0.0522(9) Uani 1 1 d .
H13 H -0.1467 0.2206 0.2301 0.063 Uiso 1 1 calc R
C14 C -0.1138(4) 0.3677(3) 0.21404(18) 0.0524(9) Uani 1 1 d .
H14 H -0.2067 0.3897 0.2286 0.063 Uiso 1 1 calc R
C15 C -0.0097(3) 0.4345(2) 0.19105(15) 0.0412(8) Uani 1 1 d .
H15 H -0.0312 0.5024 0.1897 0.049 Uiso 1 1 calc R
N21 N 0.5897(3) 0.29536(17) 0.09541(11) 0.0303(5) Uani 1 1 d .
C21 C 0.6130(3) 0.39259(19) 0.08038(13) 0.0273(6) Uani 1 1 d .
C22 C 0.6975(4) 0.2300(2) 0.08030(17) 0.0424(8) Uani 1 1 d .
H22 H 0.6832 0.1632 0.0904 0.051 Uiso 1 1 calc R
C23 C 0.8289(4) 0.2571(3) 0.05050(19) 0.0528(10) Uani 1 1 d .
H23 H 0.9018 0.2095 0.0413 0.063 Uiso 1 1 calc R
C24 C 0.8505(4) 0.3553(3) 0.03467(17) 0.0471(8) Uani 1 1 d .
H24 H 0.9379 0.3752 0.0143 0.057 Uiso 1 1 calc R
C25 C 0.7402(3) 0.4246(2) 0.04954(14) 0.0387(7) Uani 1 1 d .
H25 H 0.7519 0.4914 0.0389 0.046 Uiso 1 1 calc R
N31 N 0.3831(3) 0.93710(19) 0.11451(13) 0.0452(7) Uani 1 1 d .
C31 C 0.4514(4) 0.8828(2) 0.06999(17) 0.0469(8) Uani 1 1 d .
H31 H 0.5028 0.9158 0.0378 0.056 Uiso 1 1 calc R
C32 C 0.4494(4) 0.7799(2) 0.06946(16) 0.0381(7) Uani 1 1 d .
H32 H 0.5003 0.7452 0.0379 0.046 Uiso 1 1 calc R
C33 C 0.3719(3) 0.7285(2) 0.11577(14) 0.0301(7) Uani 1 1 d .
C34 C 0.2979(4) 0.7853(2) 0.16114(15) 0.0370(7) Uani 1 1 d .
H34 H 0.2428 0.7546 0.1931 0.044 Uiso 1 1 calc R
C35 C 0.3071(4) 0.8875(2) 0.15834(16) 0.0456(8) Uani 1 1 d .
H35 H 0.2568 0.9241 0.1892 0.055 Uiso 1 1 calc R
O1A O 0.5678(3) 0.16761(15) 0.27117(10) 0.0471(6) Uani 1 1 d .
O2A O 0.4811(2) 0.31050(15) 0.22908(9) 0.0348(5) Uani 1 1 d .
O3A O 0.7260(3) 0.15225(16) 0.50120(10) 0.0471(6) Uani 1 1 d .
O4A O 0.7834(2) 0.29187(14) 0.55455(9) 0.0377(5) Uani 1 1 d .
C1A C 0.5865(3) 0.3131(2) 0.33595(13) 0.0295(6) Uani 1 1 d .
C2A C 0.6351(3) 0.2591(2) 0.39039(13) 0.0287(6) Uani 1 1 d .
H2A H 0.6452 0.1903 0.3872 0.034 Uiso 1 1 calc R
C3A C 0.6691(3) 0.3053(2) 0.44939(13) 0.0297(6) Uani 1 1 d .
C4A C 0.6516(3) 0.4085(2) 0.45412(14) 0.0380(7) Uani 1 1 d .
H4A H 0.6721 0.4404 0.4935 0.046 Uiso 1 1 calc R
C5A C 0.6037(4) 0.4633(2) 0.40007(15) 0.0476(9) Uani 1 1 d .
H5A H 0.5923 0.5320 0.4033 0.057 Uiso 1 1 calc R
C6A C 0.5728(4) 0.4160(2) 0.34125(14) 0.0396(8) Uani 1 1 d .
H6A H 0.5427 0.4534 0.3050 0.048 Uiso 1 1 calc R
C7A C 0.5427(3) 0.2594(2) 0.27360(13) 0.0277(6) Uani 1 1 d .
C8A C 0.7296(3) 0.2440(2) 0.50654(14) 0.0276(6) Uani 1 1 d .

loop_
_atom_site_aniso_label
_atom_site_aniso_U_11
_atom_site_aniso_U_22
_atom_site_aniso_U_33
_atom_site_aniso_U_23
_atom_site_aniso_U_13
_atom_site_aniso_U_12
Ni1 0.0367(2) 0.0213(2) 0.0210(2) 0.00023(13) -0.00524(15) -0.00092(14)
O1W 0.0905(19) 0.0241(12) 0.0436(13) 0.0018(10) -0.0246(12) -0.0028(11)
N1 0.0304(13) 0.0279(12) 0.0221(11) -0.0008(9) -0.0043(10) 0.0018(10)
C1 0.0274(15) 0.0290(15) 0.0252(14) -0.0011(11) -0.0015(11) -0.0006(11)
C2 0.0312(16) 0.0273(15) 0.0357(16) -0.0048(12) 0.0042(13) 0.0039(12)
C3 0.0324(16) 0.0249(15) 0.0280(15) 0.0010(11) 0.0016(12) 0.0011(11)
C4 0.0292(15) 0.0270(15) 0.0327(15) 0.0007(12) 0.0037(12) 0.0009(12)
C5 0.0294(15) 0.0280(15) 0.0218(13) 0.0035(11) 0.0006(11) 0.0000(11)
N11 0.0379(14) 0.0283(13) 0.0291(13) 0.0002(10) -0.0018(11) -0.0056(10)
C11 0.0314(16) 0.0336(16) 0.0287(15) -0.0043(12) -0.0028(12) -0.0056(12)
C12 0.046(2) 0.0368(17) 0.048(2) 0.0011(14) 0.0017(16) -0.0147(15)
C13 0.042(2) 0.054(2) 0.061(2) 0.0057(17) 0.0095(18) -0.0189(17)
C14 0.037(2) 0.058(2) 0.063(2) -0.0029(18) 0.0131(17) -0.0076(17)
C15 0.0367(18) 0.0425(18) 0.0448(18) -0.0052(15) 0.0086(15) -0.0045(14)
N21 0.0353(14) 0.0267(13) 0.0288(12) 0.0012(10) -0.0012(10) 0.0062(10)
C21 0.0304(15) 0.0265(14) 0.0250(14) 0.0004(11) 0.0005(12) 0.0039(11)
C22 0.048(2) 0.0314(16) 0.048(2) -0.0012(14) 0.0011(16) 0.0133(14)
C23 0.052(2) 0.050(2) 0.057(2) 0.0028(17) 0.0148(19) 0.0242(17)
C24 0.0398(19) 0.047(2) 0.055(2) 0.0074(16) 0.0126(16) 0.0109(15)
C25 0.0389(18) 0.0351(17) 0.0423(18) 0.0036(14) 0.0037(14) 0.0053(13)
N31 0.0523(18) 0.0274(14) 0.0559(18) -0.0023(13) 0.0027(15) 0.0007(12)
C31 0.057(2) 0.0317(18) 0.052(2) 0.0054(15) 0.0090(17) -0.0030(15)
C32 0.0414(18) 0.0303(17) 0.0435(18) -0.0002(13) 0.0124(15) 0.0025(13)
C33 0.0308(16) 0.0267(14) 0.0325(16) -0.0026(12) -0.0029(13) 0.0027(12)
C34 0.0410(18) 0.0305(17) 0.0400(18) -0.0029(13) 0.0092(14) -0.0020(13)
C35 0.051(2) 0.0376(18) 0.048(2) -0.0147(15) 0.0024(16) 0.0061(15)
O1A 0.0760(17) 0.0299(12) 0.0338(12) -0.0034(9) -0.0193(11) 0.0029(10)
O2A 0.0495(13) 0.0312(11) 0.0229(10) 0.0014(8) -0.0094(9) -0.0033(9)
O3A 0.0733(17) 0.0336(13) 0.0331(12) -0.0005(9) -0.0153(11) 0.0037(11)
O4A 0.0555(14) 0.0311(11) 0.0252(11) 0.0014(8) -0.0125(10) 0.0005(9)
C1A 0.0307(16) 0.0325(16) 0.0249(14) 0.0004(12) -0.0038(12) -0.0036(12)
C2A 0.0337(16) 0.0277(15) 0.0244(15) 0.0002(11) -0.0022(12) -0.0038(11)
C3A 0.0316(16) 0.0318(15) 0.0254(14) 0.0008(12) -0.0023(12) -0.0003(12)
C4A 0.052(2) 0.0338(17) 0.0280(15) -0.0059(12) -0.0053(14) 0.0005(14)
C5A 0.072(2) 0.0274(16) 0.0416(19) -0.0011(14) -0.0160(17) 0.0029(15)
C6A 0.054(2) 0.0337(17) 0.0298(16) 0.0065(13) -0.0121(14) -0.0028(14)
C7A 0.0263(15) 0.0359(16) 0.0208(14) 0.0024(11) 0.0009(12) -0.0076(11)
C8A 0.0260(15) 0.0332(17) 0.0235(15) -0.0008(11) -0.0001(12) 0.0010(11)

loop_
_atom_type_symbol
_atom_type_description
_atom_type_scat_dispersion_real
_atom_type_scat_dispersion_imag
_atom_type_scat_source
C C 0.0033 0.0016 'International Tables Vol C Tables 4.2.6.8 and 6.1.1.4'
H H 0.0000 0.0000 'International Tables Vol C Tables 4.2.6.8 and 6.1.1.4'
N N 0.0061 0.0033 'International Tables Vol C Tables 4.2.6.8 and 6.1.1.4'
O O 0.0106 0.0060 'International Tables Vol C Tables 4.2.6.8 and 6.1.1.4'
Ni Ni 0.3393 1.1124 'International Tables Vol C Tables 4.2.6.8 and 6.1.1.4'

loop_
_geom_angle_atom_site_label_1
_geom_angle_atom_site_label_2
_geom_angle_atom_site_label_3
_geom_angle
_geom_angle_site_symmetry_1
_geom_angle_site_symmetry_3
N1 Ni1 O1W 170.27(8) . .
N1 Ni1 O4A 103.87(8) . 4_565
O1W Ni1 O4A 85.50(8) . 4_565
N1 Ni1 N11 78.45(9) . .
O1W Ni1 N11 99.08(10) . .
O4A Ni1 N11 90.71(9) 4_565 .
N1 Ni1 N21 78.14(9) . .
O1W Ni1 N21 104.23(10) . .
O4A Ni1 N21 93.63(9) 4_565 .
N11 Ni1 N21 156.55(10) . .
N1 Ni1 O2A 82.90(8) . .
O1W Ni1 O2A 87.70(8) . .
O4A Ni1 O2A 173.19(8) 4_565 .
N11 Ni1 O2A 89.97(8) . .
N21 Ni1 O2A 88.42(8) . .
C5 N1 C1 121.4(2) . .
C5 N1 Ni1 119.37(18) . .
C1 N1 Ni1 118.79(18) . .
N1 C1 C2 120.4(3) . .
N1 C1 C11 113.7(2) . .
C2 C1 C11 125.9(3) . .
C1 C2 C3 119.2(3) . .
C4 C3 C2 118.8(3) . .
C4 C3 C33 120.6(2) . .
C2 C3 C33 120.6(2) . .
C5 C4 C3 119.5(3) . .
N1 C5 C4 120.7(3) . .
N1 C5 C21 113.8(2) . .
C4 C5 C21 125.5(3) . .
C11 N11 C12 118.1(3) . .
C11 N11 Ni1 114.26(19) . .
C12 N11 Ni1 127.6(2) . .
N11 C11 C15 122.2(3) . .
N11 C11 C1 114.4(2) . .
C15 C11 C1 123.3(3) . .
C13 C12 N11 122.8(3) . .
C12 C13 C14 119.2(3) . .
C15 C14 C13 119.0(3) . .
C14 C15 C11 118.6(3) . .
C21 N21 C22 117.5(3) . .
C21 N21 Ni1 114.29(18) . .
C22 N21 Ni1 128.2(2) . .
N21 C21 C25 122.5(3) . .
N21 C21 C5 114.2(2) . .
C25 C21 C5 123.3(3) . .
N21 C22 C23 123.1(3) . .
C22 C23 C24 119.0(3) . .
C23 C24 C25 119.1(3) . .
C21 C25 C24 118.8(3) . .
C35 N31 C31 116.6(3) . .
N31 C31 C32 123.1(3) . .
C33 C32 C31 120.1(3) . .
C32 C33 C34 116.7(3) . .
C32 C33 C3 121.7(3) . .
C34 C33 C3 121.6(3) . .
C35 C34 C33 119.3(3) . .
N31 C35 C34 124.2(3) . .
C7A O2A Ni1 130.56(19) . .
C8A O4A Ni1 126.53(18) . 4_666
C2A C1A C6A 118.6(3) . .
C2A C1A C7A 119.9(3) . .
C6A C1A C7A 121.4(2) . .
C3A C2A C1A 121.6(3) . .
C2A C3A C4A 118.9(2) . .
C2A C3A C8A 119.7(2) . .
C4A C3A C8A 121.4(2) . .
C5A C4A C3A 120.0(3) . .
C6A C5A C4A 120.2(3) . .
C5A C6A C1A 120.6(3) . .
O2A C7A O1A 125.5(3) . .
O2A C7A C1A 116.8(3) . .
O1A C7A C1A 117.6(2) . .
O3A C8A O4A 125.9(3) . .
O3A C8A C3A 117.7(2) . .
O4A C8A C3A 116.3(2) . .

loop_
_geom_bond_atom_site_label_1
_geom_bond_atom_site_label_2
_geom_bond_distance
_geom_bond_site_symmetry_2
Ni1 N1 1.991(2) .
Ni1 O1W 2.027(2) .
Ni1 O4A 2.0403(19) 4_565
Ni1 N11 2.108(2) .
Ni1 N21 2.110(2) .
Ni1 O2A 2.1337(18) .
N1 C5 1.338(3) .
N1 C1 1.343(3) .
C1 C2 1.390(4) .
C1 C11 1.493(4) .
C2 C3 1.394(4) .
C3 C4 1.392(4) .
C3 C33 1.484(4) .
C4 C5 1.381(4) .
C5 C21 1.488(4) .
N11 C11 1.349(4) .
N11 C12 1.344(4) .
C11 C15 1.387(4) .
C12 C13 1.361(5) .
C13 C14 1.388(5) .
C14 C15 1.379(4) .
N21 C21 1.359(3) .
N21 C22 1.337(4) .
C21 C25 1.377(4) .
C22 C23 1.379(5) .
C23 C24 1.373(5) .
C24 C25 1.387(4) .
N31 C35 1.325(4) .
N31 C31 1.333(4) .
C31 C32 1.382(4) .
C32 C33 1.380(4) .
C33 C34 1.388(4) .
C34 C35 1.375(4) .
O1A C7A 1.253(3) .
O2A C7A 1.252(3) .
O3A C8A 1.236(3) .
O4A C8A 1.257(3) .
O4A Ni1 2.0403(19) 4_666
C1A C2A 1.389(4) .
C1A C6A 1.392(4) .
C1A C7A 1.510(4) .
C2A C3A 1.387(4) .
C3A C4A 1.397(4) .
C3A C8A 1.517(4) .
C4A C5A 1.387(4) .
C5A C6A 1.386(4) .
